data_7226260
loop_
_publ_author_name
'Blanco, V\'ictor'
'Abella, Dolores'
'Rama, Tamara'
'Alvari\~no, Cristina'
'Garc\'ia, Marcos D.'
'Peinador, Carlos'
'Quintela, Jos\'e Mar\'ia'

_publ_section_title
;
 Guest-induced stereoselective self-assembly of quinoline-containing
 Pd(II) and Pt(II) metallacycles
;
_journal_name_full 'RSC Adv.'
_journal_paper_doi 10.1039/C6RA14909J
_journal_year 2016
_chemical_formula_sum 'C52 H63 N16 O31 Pd2'
_chemical_formula_weight 1620.98
_space_group_crystal_system triclinic
_space_group_IT_number 2
_space_group_name_Hall '-P 1'
_space_group_name_H-M_alt 'P -1'
_symmetry_space_group_name_Hall '-P 1'
_symmetry_space_group_name_H-M 'P -1'
_atom_sites_solution_hydrogens mixed
_audit_creation_method SHELXL-2014/7
_audit_update_record
;
2016-07-27 deposited with the CCDC.
2016-08-16 downloaded from the CCDC.
;
_cell_angle_alpha 97.4150(10)
_cell_angle_beta 90.7800(10)
_cell_angle_gamma 102.7820(10)
_cell_formula_units_Z 2
_cell_length_a 9.7594(2)
_cell_length_b 18.3309(4)
_cell_length_c 19.7117(4)
_cell_measurement_reflns_used 29288
_cell_measurement_temperature 100(2)
_cell_measurement_theta_max 58.715
_cell_measurement_theta_min 5.302
_cell_volume 3407.01(12)
_computing_cell_refinement 'Bruker SMART V5.624'
_computing_data_collection 'Bruker SMART V5.624'
_computing_data_reduction 'SAINT V7.12A (Bruker)'
_computing_molecular_graphics 'ORTEP3, Chimera 1.10.2'
_computing_publication_material 'ORTEP3, Chimera 1.10.2'
_computing_structure_refinement 'SHELXL-2014/7 (Sheldrick, 2014)'
_computing_structure_solution 'SHELXT-2014 (Sheldrick, 2014)'
_diffrn_ambient_temperature 100(2)
_diffrn_measured_fraction_theta_full 0.996
_diffrn_measured_fraction_theta_max 0.979
_diffrn_measurement_device_type 'Bruker X8 Apex'
_diffrn_radiation_type MoK\a
_diffrn_radiation_wavelength 0.71073
_diffrn_reflns_av_R_equivalents 0.0407
_diffrn_reflns_av_unetI/netI 0.0356
_diffrn_reflns_Laue_measured_fraction_full 0.996
_diffrn_reflns_Laue_measured_fraction_max 0.979
_diffrn_reflns_limit_h_max 13
_diffrn_reflns_limit_h_min -13
_diffrn_reflns_limit_k_max 25
_diffrn_reflns_limit_k_min -25
_diffrn_reflns_limit_l_max 27
_diffrn_reflns_limit_l_min -27
_diffrn_reflns_number 123471
_diffrn_reflns_point_group_measured_fraction_full 0.996
_diffrn_reflns_point_group_measured_fraction_max 0.979
_diffrn_reflns_theta_full 25.242
_diffrn_reflns_theta_max 29.865
_diffrn_reflns_theta_min 1.043
_exptl_absorpt_coefficient_mu 0.627
_exptl_absorpt_correction_T_max 0.9286
_exptl_absorpt_correction_T_min 0.80146
_exptl_absorpt_correction_type multi-scan
_exptl_crystal_colour orange
_exptl_crystal_density_diffrn 1.580
_exptl_crystal_description prism
_exptl_crystal_F_000 1654
_exptl_crystal_size_max 0.290
_exptl_crystal_size_mid 0.130
_exptl_crystal_size_min 0.120
_refine_diff_density_max 7.315
_refine_diff_density_min -1.840
_refine_diff_density_rms 0.152
_refine_ls_extinction_method none
_refine_ls_goodness_of_fit_ref 1.039
_refine_ls_hydrogen_treatment mixed
_refine_ls_matrix_type full
_refine_ls_number_parameters 934
_refine_ls_number_reflns 19223
_refine_ls_number_restraints 2
_refine_ls_restrained_S_all 1.039
_refine_ls_R_factor_all 0.0925
_refine_ls_R_factor_gt 0.0667
_refine_ls_shift/su_max 0.002
_refine_ls_shift/su_mean 0.000
_refine_ls_structure_factor_coef Fsqd
_refine_ls_weighting_details 'w=1/[\s^2^(Fo^2^)+(0.0898P)^2^+13.7043P] where P=(Fo^2^+2Fc^2^)/3'
_refine_ls_weighting_scheme calc
_refine_ls_wR_factor_gt 0.1722
_refine_ls_wR_factor_ref 0.1934
_reflns_Friedel_coverage 0.000
_reflns_number_gt 14265
_reflns_number_total 19223
_reflns_threshold_expression 'I > 2\s(I)'
_cod_data_source_file c6ra14909j2.cif
_cod_data_source_block shelx
_cod_original_cell_volume 3407.00(12)
_cod_database_code 7226260
_shelx_shelxl_version_number 2014/7
_shelx_space_group_comment
;
The symmetry employed for this shelxl refinement is uniquely defined
by the following loop, which should always be used as a source of
symmetry information in preference to the above space-group names.
They are only intended as comments.
;
_shelx_estimated_absorpt_t_min 0.839
_shelx_estimated_absorpt_t_max 0.929

loop_
_space_group_symop_operation_xyz
'x, y, z'
'-x, -y, -z'

loop_
_atom_site_label
_atom_site_type_symbol
_atom_site_fract_x
_atom_site_fract_y
_atom_site_fract_z
_atom_site_U_iso_or_equiv
_atom_site_adp_type
_atom_site_occupancy
_atom_site_site_symmetry_order
_atom_site_calc_flag
_atom_site_refinement_flags_posn
_atom_site_refinement_flags_adp
C1 C 0.6275(5) 0.1475(3) 0.0788(2) 0.0291(9) Uani 1 1 d . .
H1 H 0.5406 0.1625 0.0766 0.035 Uiso 1 1 calc R U
C2 C 0.6609(5) 0.1169(3) 0.1354(2) 0.0285(9) Uani 1 1 d . .
H2 H 0.5980 0.1120 0.1718 0.034 Uiso 1 1 calc R U
C3 C 0.7865(4) 0.0932(2) 0.13957(18) 0.0217(7) Uani 1 1 d . .
C4 C 0.8721(5) 0.1007(3) 0.0843(2) 0.0313(9) Uani 1 1 d . .
H4 H 0.9576 0.0840 0.0841 0.038 Uiso 1 1 calc R U
C5 C 0.8328(5) 0.1326(3) 0.0294(2) 0.0326(9) Uani 1 1 d . .
H5 H 0.8930 0.1375 -0.0080 0.039 Uiso 1 1 calc R U
C6 C 0.7874(5) 0.0332(3) 0.3153(2) 0.0307(9) Uani 1 1 d . .
H6 H 0.7277 0.0288 0.3530 0.037 Uiso 1 1 calc R U
C7 C 0.7443(5) 0.0573(3) 0.2573(2) 0.0300(9) Uani 1 1 d . .
H7 H 0.6547 0.0695 0.2552 0.036 Uiso 1 1 calc R U
C8 C 0.8297(4) 0.0644(2) 0.20124(18) 0.0216(7) Uani 1 1 d . .
C9 C 0.9592(5) 0.0456(3) 0.2078(2) 0.0329(10) Uani 1 1 d . .
H9 H 1.0214 0.0498 0.1711 0.039 Uiso 1 1 calc R U
C10 C 0.9984(5) 0.0211(3) 0.2662(2) 0.0368(11) Uani 1 1 d . .
H10 H 1.0869 0.0079 0.2693 0.044 Uiso 1 1 calc R U
C11 C 0.9595(5) -0.0101(2) 0.3827(2) 0.0278(8) Uani 1 1 d . .
H11A H 1.0138 -0.0493 0.3705 0.033 Uiso 1 1 calc R U
H11B H 0.8761 -0.0327 0.4071 0.033 Uiso 1 1 calc R U
C12 C 1.0498(5) 0.0559(2) 0.42871(19) 0.0243(8) Uani 1 1 d . .
C13 C 1.1914(5) 0.0716(2) 0.4229(2) 0.0273(8) Uani 1 1 d . .
H13 H 1.2328 0.0380 0.3936 0.033 Uiso 1 1 calc R U
C14 C 1.2780(4) 0.1366(2) 0.4595(2) 0.0258(8) Uani 1 1 d . .
C15 C 1.4324(5) 0.1528(3) 0.4489(2) 0.0354(10) Uani 1 1 d . .
H15A H 1.4515 0.1749 0.4064 0.053 Uiso 1 1 calc R U
H15B H 1.4653 0.1058 0.4460 0.053 Uiso 1 1 calc R U
H15C H 1.4819 0.1884 0.4876 0.053 Uiso 1 1 calc R U
C16 C 1.0820(4) 0.1669(2) 0.51455(19) 0.0214(7) Uani 1 1 d . .
C17 C 0.9902(4) 0.1031(2) 0.47738(18) 0.0224(7) Uani 1 1 d . .
C18 C 0.8453(5) 0.0900(3) 0.4908(2) 0.0308(9) Uani 1 1 d . .
H18 H 0.7814 0.0481 0.4659 0.037 Uiso 1 1 calc R U
C19 C 0.7965(5) 0.1374(3) 0.5396(2) 0.0357(10) Uani 1 1 d . .
H19 H 0.6991 0.1279 0.5483 0.043 Uiso 1 1 calc R U
C20 C 0.8895(5) 0.1998(3) 0.5769(2) 0.0354(10) Uani 1 1 d . .
H20 H 0.8544 0.2321 0.6105 0.042 Uiso 1 1 calc R U
C21 C 1.0292(5) 0.2141(2) 0.5653(2) 0.0274(8) Uani 1 1 d . .
H21 H 1.0915 0.2559 0.5912 0.033 Uiso 1 1 calc R U
C22 C 1.1722(5) 0.3634(2) 0.4687(2) 0.0281(8) Uani 1 1 d . .
H22 H 1.1205 0.3612 0.5092 0.034 Uiso 1 1 calc R U
C23 C 1.1259(5) 0.3966(2) 0.4162(2) 0.0282(8) Uani 1 1 d . .
H23 H 1.0455 0.4177 0.4211 0.034 Uiso 1 1 calc R U
C24 C 1.1984(4) 0.3985(2) 0.3563(2) 0.0239(8) Uani 1 1 d . .
C25 C 1.3189(5) 0.3686(3) 0.3529(2) 0.0326(9) Uani 1 1 d . .
H25 H 1.3723 0.3698 0.3129 0.039 Uiso 1 1 calc R U
C26 C 1.3594(5) 0.3376(3) 0.4076(2) 0.0330(10) Uani 1 1 d . .
H26 H 1.4415 0.3178 0.4049 0.040 Uiso 1 1 calc R U
C27 C 0.9622(5) 0.4621(2) 0.2339(2) 0.0259(8) Uani 1 1 d . .
H27 H 0.8673 0.4662 0.2297 0.031 Uiso 1 1 calc R U
C28 C 1.0071(4) 0.4340(2) 0.2899(2) 0.0255(8) Uani 1 1 d . .
H28 H 0.9427 0.4182 0.3237 0.031 Uiso 1 1 calc R U
C29 C 1.1477(4) 0.4287(2) 0.29690(19) 0.0223(7) Uani 1 1 d . .
C30 C 1.2375(5) 0.4507(2) 0.2454(2) 0.0281(8) Uani 1 1 d . .
H30 H 1.3329 0.4470 0.2482 0.034 Uiso 1 1 calc R U
C31 C 1.1880(5) 0.4780(3) 0.1904(2) 0.0302(9) Uani 1 1 d . .
H31 H 1.2499 0.4929 0.1554 0.036 Uiso 1 1 calc R U
C32 C 0.9988(5) 0.5109(2) 0.1239(2) 0.0286(8) Uani 1 1 d . .
H32A H 1.0783 0.5397 0.1008 0.034 Uiso 1 1 calc R U
H32B H 0.9354 0.5448 0.1384 0.034 Uiso 1 1 calc R U
C33 C 0.9203(4) 0.4441(2) 0.07540(19) 0.0247(8) Uani 1 1 d . .
C34 C 0.7777(5) 0.4214(2) 0.0776(2) 0.0272(8) Uani 1 1 d . .
H34 H 0.7274 0.4513 0.1060 0.033 Uiso 1 1 calc R U
C35 C 0.7048(4) 0.3545(3) 0.0383(2) 0.0266(8) Uani 1 1 d . .
C36 C 0.9925(4) 0.4009(2) 0.02875(19) 0.0223(7) Uani 1 1 d . .
C37 C 0.9142(4) 0.3346(2) -0.00993(18) 0.0222(7) Uani 1 1 d . .
C38 C 0.9813(5) 0.2908(3) -0.0571(2) 0.0288(8) Uani 1 1 d . .
H38 H 0.9280 0.2462 -0.0834 0.035 Uiso 1 1 calc R U
C39 C 1.1213(5) 0.3123(3) -0.0650(2) 0.0377(11) Uani 1 1 d . .
H39 H 1.1659 0.2821 -0.0962 0.045 Uiso 1 1 calc R U
C40 C 1.2016(5) 0.3788(3) -0.0273(2) 0.0378(11) Uani 1 1 d . .
H40 H 1.2997 0.3934 -0.0337 0.045 Uiso 1 1 calc R U
C41 C 1.1394(5) 0.4226(3) 0.0183(2) 0.0329(9) Uani 1 1 d . .
H41 H 1.1943 0.4676 0.0431 0.039 Uiso 1 1 calc R U
C42 C 0.5485(5) 0.3314(3) 0.0450(2) 0.0317(9) Uani 1 1 d . .
H42A H 0.5064 0.2963 0.0045 0.047 Uiso 1 1 calc R U
H42B H 0.5084 0.3762 0.0486 0.047 Uiso 1 1 calc R U
H42C H 0.5288 0.3066 0.0861 0.047 Uiso 1 1 calc R U
C43 C 0.4882(5) 0.1979(3) -0.1721(2) 0.0332(9) Uani 1 1 d . .
H43A H 0.4755 0.2098 -0.2190 0.040 Uiso 1 1 calc R U
H43B H 0.4012 0.2004 -0.1475 0.040 Uiso 1 1 calc R U
C44 C 0.5168(5) 0.1199(3) -0.1748(2) 0.0353(10) Uani 1 1 d . .
H44A H 0.4323 0.0812 -0.1931 0.042 Uiso 1 1 calc R U
H44B H 0.5953 0.1150 -0.2051 0.042 Uiso 1 1 calc R U
C45 C 1.5411(5) 0.2997(3) 0.6571(2) 0.0318(9) Uani 1 1 d . .
H45A H 1.6214 0.2934 0.6286 0.038 Uiso 1 1 calc R U
H45B H 1.5621 0.2903 0.7041 0.038 Uiso 1 1 calc R U
C46 C 1.5169(5) 0.3786(3) 0.6583(2) 0.0315(9) Uani 1 1 d . .
H46A H 1.4440 0.3867 0.6910 0.038 Uiso 1 1 calc R U
H46B H 1.6049 0.4165 0.6728 0.038 Uiso 1 1 calc R U
C47 C 1.0661(6) 0.2215(3) 0.2786(3) 0.0377(10) Uani 1 1 d . .
C48 C 0.9650(5) 0.2490(2) 0.2466(2) 0.0307(9) Uani 1 1 d . .
H48 H 0.8809 0.2535 0.2688 0.037 Uiso 1 1 calc R U
C49 C 0.9874(5) 0.2701(3) 0.1818(2) 0.0349(10) Uani 1 1 d . .
C50 C 1.1095(6) 0.2647(3) 0.1489(3) 0.0452(12) Uani 1 1 d . .
H50 H 1.1245 0.2795 0.1047 0.054 Uiso 1 1 calc R U
C51 C 1.2097(6) 0.2370(4) 0.1819(3) 0.0530(14) Uani 1 1 d . .
H51 H 1.2942 0.2330 0.1598 0.064 Uiso 1 1 calc R U
C52 C 1.1894(6) 0.2151(3) 0.2460(3) 0.0485(13) Uani 1 1 d . .
H52 H 1.2588 0.1959 0.2677 0.058 Uiso 1 1 calc R U
N1 N 0.7136(4) 0.15676(19) 0.02681(16) 0.0238(7) Uani 1 1 d . .
N2 N 0.9136(4) 0.01563(18) 0.31924(16) 0.0233(7) Uani 1 1 d . .
N3 N 1.2243(3) 0.18363(19) 0.50281(16) 0.0218(6) Uani 1 1 d . .
N4 N 1.2865(4) 0.3345(2) 0.46496(18) 0.0261(7) Uani 1 1 d . .
N5 N 1.0529(4) 0.48376(19) 0.18525(16) 0.0246(7) Uani 1 1 d . .
N6 N 0.7707(4) 0.31137(19) -0.00316(16) 0.0228(6) Uani 1 1 d . .
N7 N 0.6108(4) 0.2533(2) -0.13542(17) 0.0262(7) Uani 1 1 d . .
H7A H 0.5870 0.2981 -0.1218 0.031 Uiso 1 1 calc R U
H7B H 0.6842 0.2616 -0.1635 0.031 Uiso 1 1 calc R U
N8 N 0.5542(4) 0.1093(2) -0.10404(18) 0.0285(7) Uani 1 1 d . .
H8A H 0.6067 0.0738 -0.1055 0.034 Uiso 1 1 calc R U
H8B H 0.4745 0.0927 -0.0818 0.034 Uiso 1 1 calc R U
N9 N 1.4094(4) 0.2461(2) 0.62764(17) 0.0253(7) Uani 1 1 d . .
H9A H 1.3418 0.2426 0.6591 0.030 Uiso 1 1 calc R U
H9B H 1.4260 0.1994 0.6153 0.030 Uiso 1 1 calc R U
N10 N 1.4702(4) 0.3864(2) 0.58781(19) 0.0282(7) Uani 1 1 d . .
H10A H 1.5464 0.3991 0.5621 0.034 Uiso 1 1 calc R U
H10B H 1.4215 0.4235 0.5896 0.034 Uiso 1 1 calc R U
N11 N 0.0348(4) 0.5947(2) 0.3694(2) 0.0322(8) Uani 1 1 d . .
N12 N 0.2322(5) 0.7418(3) 0.5887(3) 0.0530(12) Uani 1 1 d . .
N13 N 0.5276(5) 0.4273(3) 0.8839(2) 0.0426(10) Uani 1 1 d . .
N14 N 0.4924(4) 0.0731(2) 0.6281(2) 0.0375(9) Uani 1 1 d . .
N15 N 0.1345(4) 0.2089(2) 0.7411(2) 0.0348(8) Uani 1 1 d . .
N16 N 0.2381(5) 0.0801(3) 0.9758(3) 0.0496(12) Uani 1 1 d . .
O1 O 1.0508(5) 0.2002(2) 0.34255(19) 0.0477(9) Uani 1 1 d . .
H1A H 0.9699 0.2022 0.3556 0.072 Uiso 1 1 calc R U
O2 O 0.8922(4) 0.2962(2) 0.14757(17) 0.0393(8) Uani 1 1 d . .
H2A H 0.8224 0.2978 0.1717 0.059 Uiso 1 1 calc R U
O3 O 0.0279(4) 0.5584(2) 0.41952(18) 0.0390(8) Uani 1 1 d . .
O4 O -0.0750(4) 0.6085(2) 0.3467(2) 0.0448(9) Uani 1 1 d . .
O5 O 0.1496(3) 0.61498(19) 0.34216(18) 0.0386(8) Uani 1 1 d . .
O6 O 0.1247(8) 0.7148(4) 0.5546(6) 0.156(4) Uani 1 1 d . .
O7 O 0.2422(6) 0.8013(3) 0.6275(3) 0.0741(15) Uani 1 1 d . .
O8 O 0.3291(6) 0.7075(3) 0.5860(4) 0.104(2) Uani 1 1 d . .
O9 O 0.5125(4) 0.4927(2) 0.8800(3) 0.0575(11) Uani 1 1 d . .
O10 O 0.6366(4) 0.4175(2) 0.9102(2) 0.0456(9) Uani 1 1 d . .
O11 O 0.4347(4) 0.3693(2) 0.8598(3) 0.0551(11) Uani 1 1 d . .
O12 O 0.3916(4) 0.0785(2) 0.59084(19) 0.0411(8) Uani 1 1 d . .
O13 O 0.5144(4) 0.0100(2) 0.6357(2) 0.0503(10) Uani 1 1 d . .
O14 O 0.5737(4) 0.1336(2) 0.65820(19) 0.0404(8) Uani 1 1 d . .
O15 O 0.1995(4) 0.2702(2) 0.7266(2) 0.0492(9) Uani 1 1 d . .
O16 O 0.1756(4) 0.1508(2) 0.7235(2) 0.0520(10) Uani 1 1 d . .
O17 O 0.0232(4) 0.2067(2) 0.7743(2) 0.0507(10) Uani 1 1 d . .
O18 O 0.2425(4) 0.0966(2) 0.9161(2) 0.0532(10) Uani 1 1 d . .
O19 O 0.3438(5) 0.0689(3) 1.0031(2) 0.0639(13) Uani 1 1 d . .
O20 O 0.1257(6) 0.0710(4) 1.0046(3) 0.093(2) Uani 1 1 d . .
O21 O 0.2980(4) 0.4976(2) 0.60117(18) 0.0395(8) Uani 1 1 d . .
O22 O 0.2840(4) 0.5800(2) 0.4949(2) 0.0423(8) Uani 1 1 d . .
O23 O 0.2433(4) 0.4271(2) 0.7874(2) 0.0394(8) Uani 1 1 d D .
O24 O 0.4056(4) 0.5539(2) 0.73528(18) 0.0390(8) Uani 1 1 d . .
O25 O 0.4772(5) 0.7969(3) 0.7155(2) 0.0660(12) Uani 1 1 d . .
O26 O 0.3501(4) 0.6923(2) 0.7923(2) 0.0502(9) Uani 1 1 d . .
O27 O 0.6112(4) 0.9427(2) 0.7518(2) 0.0523(10) Uani 1 1 d . .
O28 O 0.8010(4) 0.0869(2) 0.7105(2) 0.0467(9) Uani 1 1 d . .
O29 O 0.8517(4) 0.3140(3) 0.7804(2) 0.0481(9) Uani 1 1 d D .
O30 O 0.9748(4) 0.1095(2) 0.8763(2) 0.0477(9) Uani 1 1 d . .
O31 O 0.7360(5) 0.0014(2) 0.8780(2) 0.0545(10) Uani 1 1 d . .
Pd1 Pd 0.66502(3) 0.20857(2) -0.05277(2) 0.02323(9) Uani 1 1 d . .
Pd2 Pd 1.34575(3) 0.28649(2) 0.54476(2) 0.02242(9) Uani 1 1 d . .
H22A H 0.284(4) 0.628(2) 0.521(2) 0.010(9) Uiso 1 1 d . .
H129 H 0.910(6) 0.283(3) 0.763(3) 0.07(2) Uiso 1 1 d D .
H22B H 0.204(6) 0.573(3) 0.465(3) 0.035(14) Uiso 1 1 d . .
H123 H 0.213(8) 0.382(2) 0.755(3) 0.08(3) Uiso 1 1 d D .
H124 H 0.298(12) 0.408(6) 0.810(6) 0.14(4) Uiso 1 1 d . .

loop_
_atom_site_aniso_label
_atom_site_aniso_U_11
_atom_site_aniso_U_22
_atom_site_aniso_U_33
_atom_site_aniso_U_23
_atom_site_aniso_U_13
_atom_site_aniso_U_12
C1 0.032(2) 0.036(2) 0.0237(19) 0.0134(17) 0.0015(16) 0.0107(17)
C2 0.033(2) 0.036(2) 0.0202(18) 0.0122(16) 0.0034(16) 0.0120(18)
C3 0.0311(19) 0.0199(17) 0.0152(15) 0.0038(13) -0.0013(14) 0.0073(15)
C4 0.034(2) 0.045(3) 0.0223(19) 0.0117(18) 0.0039(16) 0.0201(19)
C5 0.039(2) 0.044(3) 0.0221(19) 0.0142(18) 0.0067(17) 0.018(2)
C6 0.035(2) 0.039(2) 0.0214(18) 0.0124(17) 0.0031(16) 0.0111(18)
C7 0.033(2) 0.040(2) 0.0218(18) 0.0107(17) 0.0033(16) 0.0129(18)
C8 0.033(2) 0.0188(17) 0.0147(15) 0.0035(13) -0.0018(14) 0.0082(15)
C9 0.039(2) 0.047(3) 0.0206(18) 0.0118(18) 0.0049(17) 0.023(2)
C10 0.046(3) 0.053(3) 0.023(2) 0.0129(19) 0.0060(18) 0.031(2)
C11 0.042(2) 0.0238(19) 0.0194(17) 0.0065(15) -0.0064(16) 0.0095(17)
C12 0.037(2) 0.0248(19) 0.0145(15) 0.0079(14) -0.0029(15) 0.0111(16)
C13 0.037(2) 0.028(2) 0.0227(18) 0.0056(15) -0.0024(16) 0.0181(17)
C14 0.0280(19) 0.032(2) 0.0211(17) 0.0064(15) -0.0010(15) 0.0129(16)
C15 0.027(2) 0.048(3) 0.033(2) 0.003(2) 0.0018(17) 0.015(2)
C16 0.0254(18) 0.0243(18) 0.0179(16) 0.0079(14) -0.0002(14) 0.0101(15)
C17 0.0267(19) 0.0262(19) 0.0161(16) 0.0083(14) -0.0016(14) 0.0071(15)
C18 0.032(2) 0.036(2) 0.0220(18) 0.0076(17) -0.0030(16) 0.0014(18)
C19 0.025(2) 0.053(3) 0.031(2) 0.011(2) 0.0035(17) 0.0097(19)
C20 0.038(2) 0.043(3) 0.029(2) 0.0042(19) 0.0077(18) 0.016(2)
C21 0.033(2) 0.028(2) 0.0221(18) 0.0027(15) -0.0018(16) 0.0110(17)
C22 0.036(2) 0.032(2) 0.0208(18) 0.0069(16) 0.0013(16) 0.0161(18)
C23 0.041(2) 0.028(2) 0.0208(18) 0.0081(15) 0.0009(16) 0.0166(18)
C24 0.030(2) 0.0224(18) 0.0196(17) 0.0063(14) -0.0036(15) 0.0056(15)
C25 0.031(2) 0.045(3) 0.028(2) 0.0182(19) 0.0061(17) 0.0136(19)
C26 0.030(2) 0.045(3) 0.033(2) 0.020(2) 0.0056(17) 0.0160(19)
C27 0.033(2) 0.027(2) 0.0203(17) 0.0035(15) -0.0003(15) 0.0111(16)
C28 0.033(2) 0.027(2) 0.0182(17) 0.0060(14) 0.0006(15) 0.0090(16)
C29 0.0304(19) 0.0192(17) 0.0174(16) 0.0048(13) -0.0023(14) 0.0046(14)
C30 0.029(2) 0.033(2) 0.0217(18) 0.0104(16) -0.0024(15) 0.0027(17)
C31 0.029(2) 0.036(2) 0.027(2) 0.0144(17) 0.0011(16) 0.0046(17)
C32 0.040(2) 0.030(2) 0.0187(17) 0.0101(15) -0.0042(16) 0.0108(18)
C33 0.035(2) 0.029(2) 0.0151(16) 0.0093(14) -0.0012(14) 0.0138(17)
C34 0.038(2) 0.032(2) 0.0187(17) 0.0076(15) 0.0012(15) 0.0185(18)
C35 0.0265(19) 0.037(2) 0.0222(18) 0.0162(16) 0.0023(15) 0.0129(17)
C36 0.0279(19) 0.0255(19) 0.0160(16) 0.0077(14) -0.0009(14) 0.0087(15)
C37 0.0239(18) 0.0277(19) 0.0163(16) 0.0097(14) -0.0019(13) 0.0050(15)
C38 0.036(2) 0.030(2) 0.0213(18) 0.0050(16) 0.0009(16) 0.0083(17)
C39 0.035(2) 0.053(3) 0.030(2) 0.006(2) 0.0057(18) 0.019(2)
C40 0.029(2) 0.054(3) 0.032(2) 0.014(2) 0.0030(18) 0.009(2)
C41 0.032(2) 0.039(2) 0.028(2) 0.0119(18) -0.0034(17) 0.0049(18)
C42 0.029(2) 0.036(2) 0.032(2) 0.0076(18) -0.0006(17) 0.0110(18)
C43 0.033(2) 0.039(2) 0.025(2) 0.0122(18) -0.0073(17) 0.0010(18)
C44 0.042(3) 0.039(2) 0.0212(19) 0.0068(17) -0.0055(18) 0.002(2)
C45 0.029(2) 0.032(2) 0.034(2) 0.0091(18) -0.0100(17) 0.0032(17)
C46 0.035(2) 0.029(2) 0.030(2) 0.0043(17) -0.0041(17) 0.0047(17)
C47 0.048(3) 0.028(2) 0.037(2) 0.0049(19) -0.001(2) 0.010(2)
C48 0.043(2) 0.0207(19) 0.030(2) 0.0060(16) 0.0035(18) 0.0080(17)
C49 0.046(3) 0.028(2) 0.031(2) 0.0039(17) 0.0009(19) 0.0063(19)
C50 0.052(3) 0.045(3) 0.038(3) 0.003(2) 0.007(2) 0.010(2)
C51 0.042(3) 0.058(4) 0.056(3) 0.001(3) 0.014(3) 0.009(3)
C52 0.045(3) 0.047(3) 0.056(3) 0.002(3) 0.000(3) 0.017(2)
N1 0.0295(17) 0.0260(17) 0.0175(14) 0.0081(12) -0.0015(12) 0.0067(13)
N2 0.0333(18) 0.0187(15) 0.0179(14) 0.0050(12) -0.0051(13) 0.0051(13)
N3 0.0243(16) 0.0248(16) 0.0185(14) 0.0057(12) -0.0044(12) 0.0086(13)
N4 0.0276(17) 0.0299(18) 0.0233(16) 0.0109(14) -0.0018(13) 0.0079(14)
N5 0.0364(19) 0.0212(16) 0.0173(14) 0.0083(12) -0.0042(13) 0.0056(13)
N6 0.0266(16) 0.0264(16) 0.0163(14) 0.0097(12) -0.0029(12) 0.0046(13)
N7 0.0284(17) 0.0328(18) 0.0188(15) 0.0109(13) -0.0015(13) 0.0059(14)
N8 0.0289(18) 0.0324(19) 0.0234(16) 0.0090(14) -0.0016(14) 0.0024(14)
N9 0.0270(17) 0.0256(17) 0.0230(16) 0.0094(13) -0.0059(13) 0.0022(13)
N10 0.0269(17) 0.0255(17) 0.0324(18) 0.0099(14) -0.0044(14) 0.0033(14)
N11 0.0322(19) 0.0278(18) 0.035(2) -0.0018(15) 0.0009(15) 0.0074(15)
N12 0.044(3) 0.055(3) 0.060(3) 0.021(3) 0.003(2) 0.005(2)
N13 0.037(2) 0.047(3) 0.046(2) 0.014(2) 0.0085(19) 0.0113(19)
N14 0.037(2) 0.039(2) 0.038(2) 0.0110(18) 0.0059(17) 0.0099(18)
N15 0.038(2) 0.039(2) 0.0281(18) 0.0063(16) -0.0018(16) 0.0081(17)
N16 0.050(3) 0.050(3) 0.047(3) 0.011(2) 0.018(2) 0.006(2)
O1 0.067(3) 0.049(2) 0.0389(19) 0.0198(17) 0.0042(18) 0.032(2)
O2 0.057(2) 0.0386(18) 0.0266(16) 0.0107(14) 0.0035(15) 0.0157(17)
O3 0.0436(19) 0.0386(18) 0.0375(18) 0.0109(14) 0.0078(15) 0.0114(15)
O4 0.0335(18) 0.049(2) 0.055(2) 0.0075(18) -0.0027(16) 0.0156(16)
O5 0.0332(17) 0.0388(18) 0.0440(19) 0.0096(15) 0.0074(14) 0.0059(14)
O6 0.101(5) 0.077(4) 0.282(12) 0.035(6) -0.100(7) 0.002(4)
O7 0.101(4) 0.065(3) 0.071(3) 0.021(3) 0.033(3) 0.042(3)
O8 0.061(3) 0.090(4) 0.152(6) -0.042(4) -0.024(4) 0.034(3)
O9 0.049(2) 0.039(2) 0.088(3) 0.006(2) 0.006(2) 0.0178(18)
O10 0.047(2) 0.048(2) 0.047(2) 0.0249(17) 0.0016(17) 0.0100(17)
O11 0.041(2) 0.048(2) 0.080(3) 0.017(2) 0.001(2) 0.0148(18)
O12 0.043(2) 0.0410(19) 0.0393(19) 0.0139(15) -0.0054(15) 0.0055(15)
O13 0.049(2) 0.0353(19) 0.073(3) 0.0122(19) 0.009(2) 0.0194(17)
O14 0.0378(18) 0.0373(19) 0.047(2) 0.0057(15) 0.0005(15) 0.0095(15)
O15 0.060(2) 0.0358(19) 0.053(2) 0.0062(17) 0.0118(19) 0.0128(17)
O16 0.058(2) 0.036(2) 0.061(3) -0.0003(18) 0.013(2) 0.0111(18)
O17 0.053(2) 0.060(3) 0.045(2) 0.0122(18) 0.0141(18) 0.0217(19)
O18 0.048(2) 0.066(3) 0.047(2) 0.021(2) 0.0132(18) 0.0076(19)
O19 0.049(2) 0.092(4) 0.045(2) 0.023(2) -0.0004(19) -0.005(2)
O20 0.084(4) 0.132(5) 0.088(4) 0.049(4) 0.059(3) 0.053(4)
O21 0.0399(18) 0.0367(18) 0.0420(19) 0.0079(15) 0.0043(15) 0.0071(15)
O22 0.043(2) 0.046(2) 0.0378(19) 0.0067(16) 0.0026(16) 0.0095(17)
O23 0.046(2) 0.0341(18) 0.043(2) 0.0067(15) 0.0069(16) 0.0165(16)
O24 0.0387(18) 0.0376(18) 0.0421(19) 0.0115(15) 0.0049(15) 0.0081(15)
O25 0.078(3) 0.073(3) 0.051(3) 0.014(2) 0.011(2) 0.022(3)
O26 0.057(2) 0.051(2) 0.048(2) 0.0080(18) 0.0082(18) 0.0240(19)
O27 0.056(2) 0.050(2) 0.057(2) 0.0241(19) 0.0052(19) 0.0156(19)
O28 0.048(2) 0.052(2) 0.049(2) 0.0186(18) 0.0057(17) 0.0239(18)
O29 0.0368(19) 0.068(3) 0.046(2) 0.024(2) 0.0088(16) 0.0162(18)
O30 0.057(2) 0.048(2) 0.041(2) 0.0065(17) 0.0158(18) 0.0174(18)
O31 0.061(3) 0.053(2) 0.054(2) 0.0124(19) 0.000(2) 0.019(2)
Pd1 0.02620(16) 0.02708(16) 0.01701(14) 0.00975(11) -0.00249(11) 0.00360(12)
Pd2 0.02491(15) 0.02314(16) 0.02069(14) 0.00939(11) -0.00292(11) 0.00509(11)

loop_
_atom_type_symbol
_atom_type_description
_atom_type_scat_dispersion_real
_atom_type_scat_dispersion_imag
_atom_type_scat_source
C C 0.0033 0.0016 'International Tables Vol C Tables 4.2.6.8 and 6.1.1.4'
H H 0.0000 0.0000 'International Tables Vol C Tables 4.2.6.8 and 6.1.1.4'
N N 0.0061 0.0033 'International Tables Vol C Tables 4.2.6.8 and 6.1.1.4'
O O 0.0106 0.0060 'International Tables Vol C Tables 4.2.6.8 and 6.1.1.4'
Pd Pd -0.9988 1.0072 'International Tables Vol C Tables 4.2.6.8 and 6.1.1.4'

loop_
_geom_angle_atom_site_label_1
_geom_angle_atom_site_label_2
_geom_angle_atom_site_label_3
_geom_angle
N1 C1 C2 122.1(4)
N1 C1 H1 119.0
C2 C1 H1 119.0
C1 C2 C3 120.3(4)
C1 C2 H2 119.8
C3 C2 H2 119.8
C4 C3 C2 116.9(4)
C4 C3 C8 121.3(4)
C2 C3 C8 121.8(3)
C5 C4 C3 119.8(4)
C5 C4 H4 120.1
C3 C4 H4 120.1
N1 C5 C4 122.7(4)
N1 C5 H5 118.7
C4 C5 H5 118.7
N2 C6 C7 120.3(4)
N2 C6 H6 119.8
C7 C6 H6 119.8
C6 C7 C8 121.1(4)
C6 C7 H7 119.4
C8 C7 H7 119.4
C9 C8 C7 116.3(4)
C9 C8 C3 122.1(3)
C7 C8 C3 121.5(4)
C10 C9 C8 121.0(4)
C10 C9 H9 119.5
C8 C9 H9 119.5
N2 C10 C9 120.9(4)
N2 C10 H10 119.6
C9 C10 H10 119.6
N2 C11 C12 110.0(3)
N2 C11 H11A 109.7
C12 C11 H11A 109.7
N2 C11 H11B 109.7
C12 C11 H11B 109.7
H11A C11 H11B 108.2
C13 C12 C17 118.8(4)
C13 C12 C11 119.4(4)
C17 C12 C11 121.8(4)
C12 C13 C14 121.3(4)
C12 C13 H13 119.3
C14 C13 H13 119.3
N3 C14 C13 121.0(4)
N3 C14 C15 120.0(4)
C13 C14 C15 119.0(4)
C14 C15 H15A 109.5
C14 C15 H15B 109.5
H15A C15 H15B 109.5
C14 C15 H15C 109.5
H15A C15 H15C 109.5
H15B C15 H15C 109.5
N3 C16 C21 118.9(4)
N3 C16 C17 121.0(3)
C21 C16 C17 120.1(4)
C18 C17 C16 118.2(4)
C18 C17 C12 124.0(4)
C16 C17 C12 117.8(4)
C19 C18 C17 120.5(4)
C19 C18 H18 119.8
C17 C18 H18 119.8
C18 C19 C20 120.6(4)
C18 C19 H19 119.7
C20 C19 H19 119.7
C21 C20 C19 120.5(4)
C21 C20 H20 119.7
C19 C20 H20 119.7
C20 C21 C16 120.0(4)
C20 C21 H21 120.0
C16 C21 H21 120.0
N4 C22 C23 122.8(4)
N4 C22 H22 118.6
C23 C22 H22 118.6
C22 C23 C24 119.1(4)
C22 C23 H23 120.4
C24 C23 H23 120.4
C23 C24 C25 117.8(4)
C23 C24 C29 121.1(4)
C25 C24 C29 121.0(4)
C26 C25 C24 119.7(4)
C26 C25 H25 120.2
C24 C25 H25 120.2
N4 C26 C25 122.1(4)
N4 C26 H26 118.9
C25 C26 H26 118.9
N5 C27 C28 120.3(4)
N5 C27 H27 119.9
C28 C27 H27 119.9
C27 C28 C29 120.1(4)
C27 C28 H28 120.0
C29 C28 H28 120.0
C30 C29 C28 118.0(4)
C30 C29 C24 120.8(4)
C28 C29 C24 121.2(3)
C31 C30 C29 119.9(4)
C31 C30 H30 120.0
C29 C30 H30 120.0
N5 C31 C30 121.1(4)
N5 C31 H31 119.5
C30 C31 H31 119.5
N5 C32 C33 109.2(3)
N5 C32 H32A 109.8
C33 C32 H32A 109.8
N5 C32 H32B 109.8
C33 C32 H32B 109.8
H32A C32 H32B 108.3
C34 C33 C36 118.6(4)
C34 C33 C32 119.9(4)
C36 C33 C32 121.4(4)
C33 C34 C35 120.6(4)
C33 C34 H34 119.7
C35 C34 H34 119.7
N6 C35 C34 121.8(4)
N6 C35 C42 120.3(4)
C34 C35 C42 117.9(4)
C37 C36 C41 118.2(4)
C37 C36 C33 118.4(4)
C41 C36 C33 123.4(4)
N6 C37 C36 121.0(4)
N6 C37 C38 118.8(4)
C36 C37 C38 120.1(4)
C39 C38 C37 120.1(4)
C39 C38 H38 119.9
C37 C38 H38 119.9
C38 C39 C40 120.8(4)
C38 C39 H39 119.6
C40 C39 H39 119.6
C41 C40 C39 120.4(4)
C41 C40 H40 119.8
C39 C40 H40 119.8
C40 C41 C36 120.4(4)
C40 C41 H41 119.8
C36 C41 H41 119.8
C35 C42 H42A 109.5
C35 C42 H42B 109.5
H42A C42 H42B 109.5
C35 C42 H42C 109.5
H42A C42 H42C 109.5
H42B C42 H42C 109.5
N7 C43 C44 108.1(4)
N7 C43 H43A 110.1
C44 C43 H43A 110.1
N7 C43 H43B 110.1
C44 C43 H43B 110.1
H43A C43 H43B 108.4
N8 C44 C43 107.7(4)
N8 C44 H44A 110.2
C43 C44 H44A 110.2
N8 C44 H44B 110.2
C43 C44 H44B 110.2
H44A C44 H44B 108.5
N9 C45 C46 107.0(3)
N9 C45 H45A 110.3
C46 C45 H45A 110.3
N9 C45 H45B 110.3
C46 C45 H45B 110.3
H45A C45 H45B 108.6
N10 C46 C45 107.8(4)
N10 C46 H46A 110.1
C45 C46 H46A 110.1
N10 C46 H46B 110.1
C45 C46 H46B 110.1
H46A C46 H46B 108.5
O1 C47 C48 122.3(5)
O1 C47 C52 117.5(5)
C48 C47 C52 120.1(5)
C47 C48 C49 119.5(5)
C47 C48 H48 120.3
C49 C48 H48 120.3
O2 C49 C50 116.6(4)
O2 C49 C48 122.3(4)
C50 C49 C48 121.2(5)
C49 C50 C51 118.5(5)
C49 C50 H50 120.8
C51 C50 H50 120.8
C52 C51 C50 121.4(5)
C52 C51 H51 119.3
C50 C51 H51 119.3
C51 C52 C47 119.3(5)
C51 C52 H52 120.3
C47 C52 H52 120.3
C5 N1 C1 118.2(3)
C5 N1 Pd1 121.3(3)
C1 N1 Pd1 120.5(3)
C10 N2 C6 120.3(4)
C10 N2 C11 119.9(4)
C6 N2 C11 119.8(3)
C14 N3 C16 119.9(4)
C14 N3 Pd2 120.7(3)
C16 N3 Pd2 119.1(3)
C22 N4 C26 118.5(4)
C22 N4 Pd2 119.9(3)
C26 N4 Pd2 121.6(3)
C31 N5 C27 120.7(3)
C31 N5 C32 120.6(3)
C27 N5 C32 118.6(4)
C35 N6 C37 119.4(4)
C35 N6 Pd1 121.1(3)
C37 N6 Pd1 119.4(3)
C43 N7 Pd1 107.4(2)
C43 N7 H7A 110.2
Pd1 N7 H7A 110.2
C43 N7 H7B 110.2
Pd1 N7 H7B 110.2
H7A N7 H7B 108.5
C44 N8 Pd1 109.8(3)
C44 N8 H8A 109.7
Pd1 N8 H8A 109.7
C44 N8 H8B 109.7
Pd1 N8 H8B 109.7
H8A N8 H8B 108.2
C45 N9 Pd2 107.6(2)
C45 N9 H9A 110.2
Pd2 N9 H9A 110.2
C45 N9 H9B 110.2
Pd2 N9 H9B 110.2
H9A N9 H9B 108.5
C46 N10 Pd2 109.0(3)
C46 N10 H10A 109.9
Pd2 N10 H10A 109.9
C46 N10 H10B 109.9
Pd2 N10 H10B 109.9
H10A N10 H10B 108.3
O4 N11 O5 121.0(4)
O4 N11 O3 118.7(4)
O5 N11 O3 120.3(4)
O6 N12 O7 119.7(7)
O6 N12 O8 119.3(7)
O7 N12 O8 120.9(6)
O10 N13 O9 120.3(5)
O10 N13 O11 117.8(5)
O9 N13 O11 121.9(5)
O12 N14 O13 120.9(5)
O12 N14 O14 118.8(4)
O13 N14 O14 120.4(4)
O16 N15 O15 120.9(4)
O16 N15 O17 120.4(4)
O15 N15 O17 118.7(4)
O19 N16 O20 121.1(5)
O19 N16 O18 119.5(5)
O20 N16 O18 119.3(6)
C47 O1 H1A 109.5
C49 O2 H2A 109.5
H22A O22 H22B 102(4)
H123 O23 H124 94(8)
N7 Pd1 N8 84.41(14)
N7 Pd1 N1 176.22(14)
N8 Pd1 N1 91.82(14)
N7 Pd1 N6 93.25(13)
N8 Pd1 N6 177.29(14)
N1 Pd1 N6 90.52(13)
N9 Pd2 N10 84.49(14)
N9 Pd2 N4 175.99(14)
N10 Pd2 N4 91.66(14)
N9 Pd2 N3 93.80(13)
N10 Pd2 N3 178.06(13)
N4 Pd2 N3 90.06(14)

loop_
_geom_bond_atom_site_label_1
_geom_bond_atom_site_label_2
_geom_bond_distance
C1 N1 1.337(5)
C1 C2 1.378(5)
C1 H1 0.9500
C2 C3 1.393(6)
C2 H2 0.9500
C3 C4 1.385(5)
C3 C8 1.478(5)
C4 C5 1.382(6)
C4 H4 0.9500
C5 N1 1.336(6)
C5 H5 0.9500
C6 N2 1.343(6)
C6 C7 1.373(6)
C6 H6 0.9500
C7 C8 1.395(5)
C7 H7 0.9500
C8 C9 1.391(6)
C9 C10 1.367(6)
C9 H9 0.9500
C10 N2 1.343(5)
C10 H10 0.9500
C11 N2 1.489(5)
C11 C12 1.512(6)
C11 H11A 0.9900
C11 H11B 0.9900
C12 C13 1.357(6)
C12 C17 1.427(5)
C13 C14 1.403(6)
C13 H13 0.9500
C14 N3 1.330(5)
C14 C15 1.493(6)
C15 H15A 0.9800
C15 H15B 0.9800
C15 H15C 0.9800
C16 N3 1.384(5)
C16 C21 1.415(5)
C16 C17 1.415(6)
C17 C18 1.415(6)
C18 C19 1.374(7)
C18 H18 0.9500
C19 C20 1.406(7)
C19 H19 0.9500
C20 C21 1.359(6)
C20 H20 0.9500
C21 H21 0.9500
C22 N4 1.337(5)
C22 C23 1.385(5)
C22 H22 0.9500
C23 C24 1.385(5)
C23 H23 0.9500
C24 C25 1.402(6)
C24 C29 1.481(5)
C25 C26 1.375(6)
C25 H25 0.9500
C26 N4 1.344(5)
C26 H26 0.9500
C27 N5 1.352(5)
C27 C28 1.381(5)
C27 H27 0.9500
C28 C29 1.403(6)
C28 H28 0.9500
C29 C30 1.391(5)
C30 C31 1.375(6)
C30 H30 0.9500
C31 N5 1.349(6)
C31 H31 0.9500
C32 N5 1.497(5)
C32 C33 1.506(6)
C32 H32A 0.9900
C32 H32B 0.9900
C33 C34 1.364(6)
C33 C36 1.430(5)
C34 C35 1.402(6)
C34 H34 0.9500
C35 N6 1.333(5)
C35 C42 1.502(6)
C36 C37 1.407(6)
C36 C41 1.426(6)
C37 N6 1.384(5)
C37 C38 1.412(6)
C38 C39 1.353(6)
C38 H38 0.9500
C39 C40 1.408(7)
C39 H39 0.9500
C40 C41 1.365(7)
C40 H40 0.9500
C41 H41 0.9500
C42 H42A 0.9800
C42 H42B 0.9800
C42 H42C 0.9800
C43 N7 1.495(6)
C43 C44 1.511(7)
C43 H43A 0.9900
C43 H43B 0.9900
C44 N8 1.485(5)
C44 H44A 0.9900
C44 H44B 0.9900
C45 N9 1.493(5)
C45 C46 1.513(6)
C45 H45A 0.9900
C45 H45B 0.9900
C46 N10 1.490(5)
C46 H46A 0.9900
C46 H46B 0.9900
C47 O1 1.368(6)
C47 C48 1.382(7)
C47 C52 1.392(8)
C48 C49 1.388(6)
C48 H48 0.9500
C49 O2 1.346(6)
C49 C50 1.380(7)
C50 C51 1.388(9)
C50 H50 0.9500
C51 C52 1.378(8)
C51 H51 0.9500
C52 H52 0.9500
N1 Pd1 2.037(3)
N3 Pd2 2.056(3)
N4 Pd2 2.035(3)
N6 Pd1 2.051(3)
N7 Pd1 2.030(3)
N7 H7A 0.9100
N7 H7B 0.9100
N8 Pd1 2.032(4)
N8 H8A 0.9100
N8 H8B 0.9100
N9 Pd2 2.022(3)
N9 H9A 0.9100
N9 H9B 0.9100
N10 Pd2 2.033(4)
N10 H10A 0.9100
N10 H10B 0.9100
N11 O4 1.245(5)
N11 O5 1.252(5)
N11 O3 1.255(5)
N12 O6 1.209(8)
N12 O7 1.232(7)
N12 O8 1.245(7)
N13 O10 1.236(6)
N13 O9 1.251(6)
N13 O11 1.270(6)
N14 O12 1.249(5)
N14 O13 1.249(5)
N14 O14 1.281(6)
N15 O16 1.231(5)
N15 O15 1.233(5)
N15 O17 1.272(5)
N16 O19 1.226(7)
N16 O20 1.230(6)
N16 O18 1.252(6)
O1 H1A 0.8400
O2 H2A 0.8400
O22 H22A 0.96(4)
O22 H22B 0.95(6)
O23 H123 0.957(5)
O23 H124 0.84(11)
O29 H129 0.92(2)

loop_
_geom_torsion_atom_site_label_1
_geom_torsion_atom_site_label_2
_geom_torsion_atom_site_label_3
_geom_torsion_atom_site_label_4
_geom_torsion
N1 C1 C2 C3 -1.1(7)
C1 C2 C3 C4 -1.1(6)
C1 C2 C3 C8 176.2(4)
C2 C3 C4 C5 1.8(7)
C8 C3 C4 C5 -175.6(4)
C3 C4 C5 N1 -0.3(8)
N2 C6 C7 C8 -0.1(7)
C6 C7 C8 C9 0.1(7)
C6 C7 C8 C3 -177.6(4)
C4 C3 C8 C9 1.9(6)
C2 C3 C8 C9 -175.4(4)
C4 C3 C8 C7 179.4(4)
C2 C3 C8 C7 2.2(6)
C7 C8 C9 C10 0.4(7)
C3 C8 C9 C10 178.1(4)
C8 C9 C10 N2 -0.9(8)
N2 C11 C12 C13 -91.4(4)
N2 C11 C12 C17 87.4(4)
C17 C12 C13 C14 -5.4(6)
C11 C12 C13 C14 173.4(4)
C12 C13 C14 N3 2.3(6)
C12 C13 C14 C15 -177.5(4)
N3 C16 C17 C18 -178.7(3)
C21 C16 C17 C18 2.1(5)
N3 C16 C17 C12 1.5(5)
C21 C16 C17 C12 -177.6(3)
C13 C12 C17 C18 -176.3(4)
C11 C12 C17 C18 4.9(6)
C13 C12 C17 C16 3.5(5)
C11 C12 C17 C16 -175.3(3)
C16 C17 C18 C19 -1.2(6)
C12 C17 C18 C19 178.6(4)
C17 C18 C19 C20 0.2(7)
C18 C19 C20 C21 -0.1(7)
C19 C20 C21 C16 1.0(7)
N3 C16 C21 C20 178.8(4)
C17 C16 C21 C20 -2.1(6)
N4 C22 C23 C24 1.6(7)
C22 C23 C24 C25 -2.1(6)
C22 C23 C24 C29 175.9(4)
C23 C24 C25 C26 1.1(7)
C29 C24 C25 C26 -176.8(4)
C24 C25 C26 N4 0.4(8)
N5 C27 C28 C29 0.8(6)
C27 C28 C29 C30 -1.5(6)
C27 C28 C29 C24 -179.8(4)
C23 C24 C29 C30 161.4(4)
C25 C24 C29 C30 -20.7(6)
C23 C24 C29 C28 -20.4(6)
C25 C24 C29 C28 157.5(4)
C28 C29 C30 C31 1.1(6)
C24 C29 C30 C31 179.4(4)
C29 C30 C31 N5 0.0(7)
N5 C32 C33 C34 95.3(4)
N5 C32 C33 C36 -81.6(4)
C36 C33 C34 C35 4.2(6)
C32 C33 C34 C35 -172.8(3)
C33 C34 C35 N6 -1.0(6)
C33 C34 C35 C42 177.9(4)
C34 C33 C36 C37 -3.7(5)
C32 C33 C36 C37 173.3(3)
C34 C33 C36 C41 174.9(4)
C32 C33 C36 C41 -8.1(6)
C41 C36 C37 N6 -178.6(3)
C33 C36 C37 N6 0.0(5)
C41 C36 C37 C38 0.6(5)
C33 C36 C37 C38 179.3(4)
N6 C37 C38 C39 179.8(4)
C36 C37 C38 C39 0.5(6)
C37 C38 C39 C40 -1.1(7)
C38 C39 C40 C41 0.6(7)
C39 C40 C41 C36 0.6(7)
C37 C36 C41 C40 -1.1(6)
C33 C36 C41 C40 -179.7(4)
N7 C43 C44 N8 52.1(5)
N9 C45 C46 N10 -53.7(5)
O1 C47 C48 C49 179.7(4)
C52 C47 C48 C49 0.1(7)
C47 C48 C49 O2 179.0(4)
C47 C48 C49 C50 -0.6(7)
O2 C49 C50 C51 -179.1(5)
C48 C49 C50 C51 0.5(8)
C49 C50 C51 C52 0.1(9)
C50 C51 C52 C47 -0.5(9)
O1 C47 C52 C51 -179.1(5)
C48 C47 C52 C51 0.5(8)
C4 C5 N1 C1 -2.0(7)
C4 C5 N1 Pd1 176.6(4)
C2 C1 N1 C5 2.6(7)
C2 C1 N1 Pd1 -176.0(3)
C9 C10 N2 C6 0.9(7)
C9 C10 N2 C11 -179.2(4)
C7 C6 N2 C10 -0.4(7)
C7 C6 N2 C11 179.7(4)
C12 C11 N2 C10 84.4(5)
C12 C11 N2 C6 -95.7(5)
C13 C14 N3 C16 2.8(6)
C15 C14 N3 C16 -177.4(4)
C13 C14 N3 Pd2 -170.5(3)
C15 C14 N3 Pd2 9.3(5)
C21 C16 N3 C14 174.5(4)
C17 C16 N3 C14 -4.7(5)
C21 C16 N3 Pd2 -12.1(5)
C17 C16 N3 Pd2 168.8(3)
C23 C22 N4 C26 -0.1(7)
C23 C22 N4 Pd2 -179.7(3)
C25 C26 N4 C22 -0.9(7)
C25 C26 N4 Pd2 178.7(4)
C30 C31 N5 C27 -0.7(7)
C30 C31 N5 C32 -177.9(4)
C28 C27 N5 C31 0.3(6)
C28 C27 N5 C32 177.5(4)
C33 C32 N5 C31 99.6(5)
C33 C32 N5 C27 -77.6(5)
C34 C35 N6 C37 -2.7(5)
C42 C35 N6 C37 178.4(3)
C34 C35 N6 Pd1 173.8(3)
C42 C35 N6 Pd1 -5.1(5)
C36 C37 N6 C35 3.2(5)
C38 C37 N6 C35 -176.1(4)
C36 C37 N6 Pd1 -173.4(3)
C38 C37 N6 Pd1 7.3(5)
C44 C43 N7 Pd1 -43.3(4)
C43 C44 N8 Pd1 -35.3(4)
C46 C45 N9 Pd2 44.7(4)
C45 C46 N10 Pd2 36.4(4)
